data_7024226
loop_
_publ_author_name
'Di Nicola, Corrado'
Effendy,
'Marchetti, Fabio'
'Nervi, Carlo'
'Pettinari, Claudio'
'Robinson, Ward T.'
'Sobolev, Alexandre N.'
'White, Allan H.'

_publ_section_title
;
 Syntheses, structures and spectroscopy of uni- and bi-dentate nitrogen
 base complexes of silver(I) trifluoromethanesulfonate.
;
_journal_issue 3
_journal_name_full 'Dalton transactions (Cambridge, England : 2003)'
_journal_page_first 908
_journal_page_last 922
_journal_paper_doi 10.1039/b913173f
_journal_volume 39
_journal_year 2010
_chemical_formula_sum 'C22 H18 Ag F3 N3 O3.5 S'
_chemical_formula_weight 577.33
_space_group_IT_number 2
_symmetry_cell_setting triclinic
_symmetry_space_group_name_Hall '-P 1'
_symmetry_space_group_name_H-M 'P -1'
_cell_angle_alpha 107.006(2)
_cell_angle_beta 110.240(2)
_cell_angle_gamma 91.526(2)
_cell_formula_units_Z 2
_cell_length_a 8.8524(7)
_cell_length_b 11.1994(8)
_cell_length_c 12.6128(9)
_cell_measurement_reflns_used 8192
_cell_measurement_temperature 150
_cell_volume 1110.50(14)
_computing_cell_refinement 'Siemens SAINT (Siemens, 1995)'
_computing_data_collection 'Siemens SMART (Siemens, 1995)'
_computing_data_reduction 'xtal ADDREF SORTRF'
_computing_molecular_graphics xtal
_computing_publication_material 'xtal BONDLA CIFIO'
_computing_structure_refinement 'xtal CRYLSQ'
_computing_structure_solution xtal
_diffrn_ambient_temperature 150
_diffrn_measurement_device_type
;
Bruker SMART CCD diffractometer
;
_diffrn_measurement_method '\w scans'
_diffrn_radiation_detector 'CCD area detector'
_diffrn_radiation_monochromator graphite
_diffrn_radiation_source 'sealed tube'
_diffrn_radiation_type 'Mo K\a'
_diffrn_radiation_wavelength .71073
_diffrn_reflns_av_R_equivalents .017
_diffrn_reflns_av_sigmaI/netI .046
_diffrn_reflns_limit_h_max 13
_diffrn_reflns_limit_h_min -15
_diffrn_reflns_limit_k_max 18
_diffrn_reflns_limit_k_min -18
_diffrn_reflns_limit_l_max 21
_diffrn_reflns_limit_l_min 0
_diffrn_reflns_number 21436
_diffrn_reflns_theta_full 37.4
_diffrn_reflns_theta_max 37.4
_diffrn_reflns_theta_min 2.18
_diffrn_standards_decay_% 0
_exptl_absorpt_coefficient_mu 1.06
_exptl_absorpt_correction_T_max .803
_exptl_absorpt_correction_T_min .700
_exptl_absorpt_correction_type multi-scan
_exptl_absorpt_process_details
;
SADABS; Sheldrick, 1996
;
_exptl_crystal_colour colourless
_exptl_crystal_density_diffrn 1.727
_exptl_crystal_density_method 'not measured'
_exptl_crystal_description plate
_exptl_crystal_F_000 578
_exptl_crystal_size_max .45
_exptl_crystal_size_mid .35
_exptl_crystal_size_min .1
_refine_diff_density_max .9
_refine_diff_density_min -.54
_refine_ls_goodness_of_fit_all 1.029
_refine_ls_goodness_of_fit_ref 1.075
_refine_ls_hydrogen_treatment mixed
_refine_ls_matrix_type full
_refine_ls_number_constraints 0
_refine_ls_number_parameters 367
_refine_ls_number_reflns 8975
_refine_ls_number_restraints 0
_refine_ls_R_factor_all .039
_refine_ls_R_factor_gt .028
_refine_ls_shift/su_max .003
_refine_ls_shift/su_mean .0004
_refine_ls_structure_factor_coef F
_refine_ls_weighting_scheme calc
_refine_ls_wR_factor_all .036
_refine_ls_wR_factor_ref .034
_reflns_d_resolution_high .585
_reflns_d_resolution_low 9.329
_reflns_Friedel_coverage 0
_reflns_limit_h_max 15
_reflns_limit_h_min 0
_reflns_limit_k_max 18
_reflns_limit_k_min -18
_reflns_limit_l_max 19
_reflns_limit_l_min -21
_reflns_number_gt 8975
_reflns_number_total 10866
_reflns_threshold_expression 'F > 4.00 sig(F )'
_cod_data_source_file b913173f.txt
_cod_data_source_block cmpnd12
_cod_original_sg_symbol_Hall -p_1
_cod_original_sg_symbol_H-M P_-1
_cod_original_formula_sum 'C22 H18 Ag1 F3 N3 O3.5 S1'
_cod_database_code 7024226

loop_
_symmetry_equiv_pos_as_xyz
+x,+y,+z
-x,-y,-z

loop_
_atom_site_label
_atom_site_fract_x
_atom_site_fract_y
_atom_site_fract_z
_atom_site_U_iso_or_equiv
_atom_site_adp_type
_atom_site_occupancy
Ag .314103(11) .087010(9) .096445(8) .02535(4) Uani 1.00000
N01 .47592(14) .13019(11) .27728(10) .0276(4) Uani 1.00000
C01 .56564(16) .14928(12) .37221(11) .0260(4) Uani 1.00000
C02 .6825(2) .17400(18) .49314(13) .0372(6) Uani 1.00000
N1 .08455(12) .13616(9) -.02730(9) .0199(3) Uani 1.00000
C2 .01044(14) .05166(11) -.13499(10) .0198(3) Uani 1.00000
C3 -.13715(15) .06797(13) -.21735(11) .0243(4) Uani 1.00000
C4 -.20658(15) .17423(13) -.18597(12) .0258(4) Uani 1.00000
C4a -.12960(15) .26630(12) -.07273(11) .0226(4) Uani 1.00000
C5 -.19533(17) .37798(13) -.03395(13) .0284(5) Uani 1.00000
C6 -.1162(2) .46216(14) .07691(14) .0317(5) Uani 1.00000
C7 .03120(19) .44069(13) .15432(13) .0305(5) Uani 1.00000
C8 .09766(16) .33292(13) .11987(12) .0256(4) Uani 1.00000
C8a .01802(14) .24374(11) .00516(11) .0209(4) Uani 1.00000
N1' .22526(12) -.07358(9) -.08285(8) .0190(3) Uani 1.00000
C2' .08967(13) -.06339(11) -.16623(10) .0195(3) Uani 1.00000
C3' .02143(15) -.15636(12) -.28004(11) .0249(4) Uani 1.00000
C4' .09533(16) -.26106(13) -.30470(11) .0262(4) Uani 1.00000
C4a' .23888(15) -.27519(12) -.21852(11) .0224(4) Uani 1.00000
C5' .32157(17) -.38163(13) -.23757(12) .0276(4) Uani 1.00000
C6' .46130(17) -.38908(13) -.15020(13) .0296(5) Uani 1.00000
C7' .52461(16) -.29125(13) -.03965(13) .0275(4) Uani 1.00000
C8' .44713(14) -.18709(12) -.01734(11) .0231(4) Uani 1.00000
C8a' .30153(13) -.17722(11) -.10668(10) .0193(3) Uani 1.00000
S .30802(4) 1.23940(3) .60168(3) .03092(11) Uani 1.00000
O1 .31883(15) 1.13072(11) .51011(10) .0379(4) Uani 1.00000
O2 .19933(17) 1.32226(11) .55795(11) .0502(5) Uani 1.00000
O3 .46056(14) 1.30166(11) .69570(11) .0433(4) Uani 1.00000
C0 .2042(2) 1.17039(15) .67659(13) .0366(5) Uani 1.00000
F1 .29202(15) 1.09323(11) .72767(10) .0504(5) Uani 1.00000
F2 .06152(13) 1.10366(13) .60114(11) .0571(5) Uani 1.00000
F3 .17634(17) 1.25817(12) .76274(11) .0623(5) Uani 1.00000
O04 .2860(3) .5101(2) .4537(2) .0475(11) Uani .50000
C04 .4269(3) .4803(2) .4422(2) .0552(8) Uani 1.00000
H02a .767(4) .221(4) .500(3) .115(12) Uiso 1.00000
H02b .643(3) .217(3) .548(2) .079(8) Uiso 1.00000
H02c .700(3) .098(3) .501(2) .067(7) Uiso 1.00000
H3 -.187(2) .012(2) -.287(2) .044(5) Uiso 1.00000
H4 -.3116(19) .1898(15) -.2414(14) .019(4) Uiso 1.00000
H5 -.300(2) .3904(17) -.0899(15) .033(5) Uiso 1.00000
H6 -.169(2) .529(2) .0948(18) .051(6) Uiso 1.00000
H7 .080(2) .4982(17) .2271(16) .029(4) Uiso 1.00000
H8 .196(2) .3170(15) .1698(14) .020(4) Uiso 1.00000
H3' -.072(2) -.1473(16) -.3353(15) .027(4) Uiso 1.00000
H4' .051(2) -.3250(18) -.3765(17) .032(5) Uiso 1.00000
H5' .274(2) -.4446(18) -.3087(17) .033(5) Uiso 1.00000
H6' .511(2) -.4666(17) -.1672(16) .032(5) Uiso 1.00000
H7' .624(2) -.2987(16) .0190(15) .025(4) Uiso 1.00000
H8' .4868(18) -.1252(15) .0572(14) .016(4) Uiso 1.00000
H04 .24770 .45045 .48122 .07200 Uiso .50000
H04a .41543 .39123 .40723 .06500 Uiso 1.00000
H04b .44727 .52000 .39022 .06500 Uiso 1.00000
H04c .32676 .50088 .44914 .03900 Uiso .50000

loop_
_atom_site_aniso_label
_atom_site_aniso_U_11
_atom_site_aniso_U_22
_atom_site_aniso_U_33
_atom_site_aniso_U_12
_atom_site_aniso_U_13
_atom_site_aniso_U_23
Ag .02250(4) .02780(5) .01913(4) .00507(3) .00240(3) .00430(3)
N01 .0287(5) .0283(5) .0225(5) .0035(4) .0061(4) .0074(4)
C01 .0282(6) .0243(5) .0234(5) .0041(4) .0073(4) .0073(4)
C02 .0392(8) .0398(8) .0227(6) .0044(6) -.0004(5) .0101(6)
N1 .0192(4) .0206(4) .0202(4) .0046(3) .0072(3) .0070(3)
C2 .0184(4) .0216(5) .0204(5) .0041(4) .0068(4) .0087(4)
C3 .0206(5) .0289(6) .0212(5) .0056(4) .0043(4) .0088(4)
C4 .0220(5) .0314(6) .0262(5) .0089(4) .0072(4) .0139(5)
C4a .0224(5) .0246(5) .0264(5) .0070(4) .0111(4) .0132(4)
C5 .0293(6) .0279(6) .0373(7) .0127(5) .0174(5) .0172(5)
C6 .0396(7) .0253(6) .0408(7) .0136(5) .0237(6) .0142(6)
C7 .0368(7) .0241(6) .0313(6) .0063(5) .0160(5) .0054(5)
C8 .0269(6) .0244(6) .0254(5) .0058(4) .0107(4) .0064(4)
C8a .0210(5) .0216(5) .0240(5) .0053(4) .0107(4) .0095(4)
N1' .0178(4) .0204(4) .0187(4) .0036(3) .0063(3) .0064(3)
C2' .0189(4) .0209(5) .0185(4) .0030(4) .0060(4) .0070(4)
C3' .0244(5) .0258(6) .0188(5) .0032(4) .0030(4) .0049(4)
C4' .0280(6) .0243(6) .0198(5) .0030(4) .0043(4) .0034(4)
C4a' .0236(5) .0216(5) .0216(5) .0033(4) .0095(4) .0051(4)
C5' .0294(6) .0231(6) .0285(6) .0058(5) .0127(5) .0029(5)
C6' .0291(6) .0254(6) .0372(7) .0101(5) .0161(5) .0090(5)
C7' .0226(5) .0287(6) .0331(6) .0089(5) .0106(5) .0119(5)
C8' .0192(5) .0243(5) .0241(5) .0047(4) .0063(4) .0073(4)
C8a' .0185(4) .0197(5) .0201(4) .0034(4) .0078(4) .0059(4)
S .03485(16) .02177(14) .02371(14) .00516(12) -.00149(12) .00422(11)
O1 .0479(6) .0324(5) .0290(5) .0068(5) .0140(5) .0040(4)
O2 .0582(8) .0298(6) .0375(6) .0129(5) -.0112(5) .0088(5)
O3 .0365(6) .0326(6) .0411(6) -.0000(4) -.0055(5) .0078(5)
C0 .0381(7) .0348(7) .0264(6) .0097(6) .0083(5) -.0013(5)
F1 .0659(7) .0470(6) .0447(6) .0158(5) .0201(5) .0235(5)
F2 .0374(5) .0646(8) .0505(6) -.0069(5) .0123(5) -.0024(5)
F3 .0739(8) .0597(7) .0436(6) .0205(6) .0286(6) -.0066(5)
O04 .0601(16) .0422(13) .0483(14) .0167(12) .0241(13) .0208(11)
C04 .0628(13) .0414(10) .0540(11) .0109(9) .0156(10) .0119(9)

loop_
_atom_type_symbol
_atom_type_oxidation_number
_atom_type_number_in_cell
_atom_type_scat_dispersion_real
_atom_type_scat_dispersion_imag
_atom_type_scat_source
C 0 44 .002 .002 'Int Tables Vol IV Tables 2.2B and 2.3.1'
H 0 36 0 0 'Int Tables Vol IV Tables 2.2B and 2.3.1'
Ag 0 2 -1.085 1.101 'Int Tables Vol IV Tables 2.2B and 2.3.1'
F 0 6 .014 .01 'Int Tables Vol IV Tables 2.2B and 2.3.1'
N 0 6 .004 .003 'Int Tables Vol IV Tables 2.2B and 2.3.1'
O 0 7 .008 .006 'Int Tables Vol IV Tables 2.2B and 2.3.1'
S 0 2 .11 .124 'Int Tables Vol IV Tables 2.2B and 2.3.1'

loop_
_geom_angle_atom_site_label_1
_geom_angle_atom_site_label_2
_geom_angle_atom_site_label_3
_geom_angle_site_symmetry_3
_geom_angle
N01 Ag N1 . 144.44(4)
N01 Ag N1' . 141.13(4)
N1 Ag N1' . 72.51(3)
Ag N01 C01 . 177.14(12)
N01 C01 C02 . 179.14(19)
C01 C02 H02a . 107(2)
C01 C02 H02b . 111.5(16)
C01 C02 H02c . 105.6(13)
H02a C02 H02b . 108(3)
H02a C02 H02c . 115(3)
H02b C02 H02c . 110(3)
Ag N1 C2 . 116.71(8)
Ag N1 C8a . 123.85(7)
C2 N1 C8a . 119.39(10)
N1 C2 C3 . 122.11(11)
N1 C2 C2' . 117.10(10)
C3 C2 C2' . 120.79(9)
C2 C3 C4 . 119.35(10)
C2 C3 H3 . 122.1(15)
C4 C3 H3 . 118.5(15)
C3 C4 C4a . 119.79(11)
C3 C4 H4 . 122.2(9)
C4a C4 H4 . 118.0(9)
C4 C4a C5 . 122.79(11)
C4 C4a C8a . 117.78(12)
C5 C4a C8a . 119.42(10)
C4a C5 C6 . 119.89(13)
C4a C5 H5 . 117.5(10)
C6 C5 H5 . 122.6(10)
C5 C6 C7 . 120.92(14)
C5 C6 H6 . 113.8(11)
C7 C6 H6 . 125.3(11)
C6 C7 C8 . 120.68(12)
C6 C7 H7 . 118.5(12)
C8 C7 H7 . 120.8(12)
C7 C8 C8a . 119.62(12)
C7 C8 H8 . 122.1(9)
C8a C8 H8 . 118.3(9)
N1 C8a C4a . 121.57(9)
N1 C8a C8 . 118.95(10)
C4a C8a C8 . 119.47(12)
Ag N1' C2' . 116.44(8)
Ag N1' C8a' . 124.15(7)
C2' N1' C8a' . 119.41(9)
C2 C2' N1' . 117.16(9)
C2 C2' C3' . 120.82(10)
N1' C2' C3' . 122.02(11)
C2' C3' C4' . 119.23(11)
C2' C3' H3' . 120.1(11)
C4' C3' H3' . 120.6(11)
C3' C4' C4a' . 120.33(10)
C3' C4' H4' . 121.1(12)
C4a' C4' H4' . 118.5(12)
C4' C4a' C5' . 123.42(10)
C4' C4a' C8a' . 117.31(11)
C5' C4a' C8a' . 119.27(10)
C4a' C5' C6' . 120.45(11)
C4a' C5' H5' . 116.4(12)
C6' C5' H5' . 123.1(12)
C5' C6' C7' . 120.34(13)
C5' C6' H6' . 116.8(9)
C7' C6' H6' . 122.8(9)
C6' C7' C8' . 120.95(12)
C6' C7' H7' . 118.2(10)
C8' C7' H7' . 120.9(10)
C7' C8' C8a' . 119.78(10)
C7' C8' H8' . 120.2(10)
C8a' C8' H8' . 119.9(10)
N1' C8a' C4a' . 121.70(10)
N1' C8a' C8' . 119.10(9)
C4a' C8a' C8' . 119.21(11)
O1 S O2 . 114.66(7)
O1 S O3 . 115.32(7)
O1 S C0 . 102.94(8)
O2 S O3 . 115.09(7)
O2 S C0 . 103.05(9)
O3 S C0 . 103.29(8)
S C0 F1 . 111.49(13)
S C0 F2 . 111.75(12)
S C0 F3 . 112.02(13)
F1 C0 F2 . 107.24(14)
F1 C0 F3 . 106.81(14)
F2 C0 F3 . 107.24(15)
C04 O04 H04 . 108.0
H04 O04 H04c . 108.7
O04 C04 H04a . 108.3
O04 C04 C04 '2 666' 114.7(2)
O04 C04 H04b . 108.4
H04a C04 H04b . 109.1
H04a C04 H04c . 108.0
H04b C04 H04c . 107.9

loop_
_geom_bond_atom_site_label_1
_geom_bond_atom_site_label_2
_geom_bond_site_symmetry_2
_geom_bond_distance
Ag N01 . 2.1320(10)
Ag N1 . 2.2883(10)
Ag N1' . 2.2983(9)
N01 C01 . 1.1373(16)
C01 C02 . 1.4556(19)
C02 H02a . .86(4)
C02 H02b . .91(3)
C02 H02c . .90(3)
N1 C2 . 1.3302(13)
N1 C8a . 1.3719(16)
C2 C3 . 1.4157(16)
C2 C2' . 1.4999(17)
C3 C4 . 1.372(2)
C3 H3 . .869(18)
C4 C4a . 1.4125(16)
C4 H4 . 1.007(15)
C4a C5 . 1.421(2)
C4a C8a . 1.4182(17)
C5 C6 . 1.3603(18)
C5 H5 . .992(17)
C6 C7 . 1.410(2)
C6 H6 . .91(2)
C7 C8 . 1.378(2)
C7 H7 . .899(15)
C8 C8a . 1.4140(15)
C8 H8 . .937(16)
N1' C2' . 1.3281(14)
N1' C8a' . 1.3680(16)
C2' C3' . 1.4148(14)
C3' C4' . 1.367(2)
C3' H3' . .911(16)
C4' C4a' . 1.4060(17)
C4' H4' . .921(16)
C4a' C5' . 1.420(2)
C4a' C8a' . 1.4221(14)
C5' C6' . 1.367(2)
C5' H5' . .913(16)
C6' C7' . 1.4112(18)
C6' H6' . .98(2)
C7' C8' . 1.377(2)
C7' H7' . .956(16)
C8' C8a' . 1.4208(16)
C8' H8' . .930(14)
S O1 . 1.4440(12)
S O2 . 1.4391(14)
S O3 . 1.4401(10)
S C0 . 1.824(2)
C0 F1 . 1.335(2)
C0 F2 . 1.3270(17)
C0 F3 . 1.335(2)
O04 C04 . 1.344(4)
C04 C04 '2 666' 1.511(3)
O04 H04 . .942
C04 H04a . .951
C04 H04b . .953
C04 H04c . -949
